data_4063543
loop_
_publ_author_name
'Zhang, Dao'
'Liu, Nan'

_publ_section_title
;
 Titanium Complexes Bearing Bisaryloxy-N-heterocyclic Carbenes: Synthesis,
 Reactivity, and Ethylene Polymerization Study
;
_journal_coden_ASTM ORGND7
_journal_issue 2
_journal_name_full Organometallics
_journal_page_first 499
_journal_page_last 505
_journal_paper_doi 10.1021/om800717h
_journal_volume 28
_journal_year 2009
_chemical_formula_moiety 'C50 H70 N4 O6 Ti '
_chemical_formula_sum 'C50 H70 N4 O6 Ti'
_chemical_formula_weight 871.03
_space_group_IT_number 2
_symmetry_cell_setting triclinic
_symmetry_Int_Tables_number 2
_symmetry_space_group_name_Hall '-P 1'
_symmetry_space_group_name_H-M 'P -1'
_cell_angle_alpha 107.540(4)
_cell_angle_beta 110.005(7)
_cell_angle_gamma 97.782(7)
_cell_formula_units_Z 2
_cell_length_a 12.904(7)
_cell_length_b 13.672(8)
_cell_length_c 13.941(8)
_cell_measurement_reflns_used 3218
_cell_measurement_temperature 173.1
_cell_measurement_theta_max 27.5
_cell_measurement_theta_min 3.0
_cell_volume 2124(2)
_computing_cell_refinement CrystalClear
_computing_data_collection CrystalClear
_computing_data_reduction CrystalStructure
_computing_publication_material 'CrystalStructure Ver. 3.5.1'
_computing_structure_refinement CRYSTALS
_computing_structure_solution SIR97
_diffrn_detector_area_resol_mean 7.31
_diffrn_measured_fraction_theta_full 0.8294
_diffrn_measured_fraction_theta_max 0.8310
_diffrn_measurement_device_type 'Rigaku Saturn'
_diffrn_measurement_method \w
_diffrn_radiation_type 'Mo K\a'
_diffrn_radiation_wavelength 0.7107
_diffrn_reflns_av_R_equivalents 0.067
_diffrn_reflns_limit_h_max 15
_diffrn_reflns_limit_h_min -16
_diffrn_reflns_limit_k_max 17
_diffrn_reflns_limit_k_min -17
_diffrn_reflns_limit_l_max 18
_diffrn_reflns_limit_l_min -14
_diffrn_reflns_number 17032
_diffrn_reflns_theta_full 27.50
_diffrn_reflns_theta_max 27.48
_exptl_absorpt_coefficient_mu 0.259
_exptl_absorpt_correction_T_max 0.987
_exptl_absorpt_correction_T_min 0.821
_exptl_absorpt_correction_type multi-scan
_exptl_absorpt_process_details 'Jacobson, R. (1998) Private communication'
_exptl_crystal_colour yellow
_exptl_crystal_density_diffrn 1.362
_exptl_crystal_density_method 'not measured'
_exptl_crystal_description prism
_exptl_crystal_F_000 936.00
_exptl_crystal_size_max 0.15
_exptl_crystal_size_mid 0.05
_exptl_crystal_size_min 0.05
_refine_diff_density_max 2.73
_refine_diff_density_min -1.27
_refine_ls_extinction_method none
_refine_ls_goodness_of_fit_ref 1.099
_refine_ls_hydrogen_treatment refall
_refine_ls_number_parameters 487
_refine_ls_number_reflns 8081
_refine_ls_R_factor_gt 0.0900
_refine_ls_shift/su_max 0.0010
_refine_ls_structure_factor_coef Fsqd
_refine_ls_weighting_details 'w = 1/[0.0005Fo^2^ + 1.0000\s(Fo^2^)]/(4Fo^2^)'
_refine_ls_weighting_scheme calc
_refine_ls_wR_factor_ref 0.2320
_reflns_number_gt 2613
_reflns_number_total 8082
_reflns_threshold_expression F^2^>2.0\s(F^2^)
_cod_data_source_file om800717h_si_005.cif
_cod_data_source_block '_Ti[CO](OBn)2'
_cod_original_cell_volume 2124.1(21)
_cod_original_sg_symbol_H-M 'P -1       '
_cod_original_formula_sum 'C50 H70 N4 O6 Ti '
_cod_database_code 4063543

loop_
_symmetry_equiv_pos_as_xyz
x,y,z
-x,-y,-z

loop_
_atom_site_label
_atom_site_type_symbol
_atom_site_fract_x
_atom_site_fract_y
_atom_site_fract_z
_atom_site_U_iso_or_equiv
_atom_site_adp_type
_atom_site_occupancy
_atom_site_symmetry_multiplicity
_atom_site_calc_flag
_atom_site_refinement_flags
_atom_site_disorder_assembly
_atom_site_disorder_group
Ti(1) Ti 0.45644(10) 0.28471(10) 0.08230(10) 0.0302(4) Uani 1.00 1 d . . .
O(1) O 0.3046(3) 0.2443(3) -0.0220(4) 0.0300(13) Uani 1.00 1 d . . .
O(2) O 0.6000(3) 0.2905(4) 0.1851(4) 0.031(1) Uani 1.00 1 d . . .
O(3) O 0.4363(4) 0.3923(4) 0.1818(4) 0.039(2) Uani 1.00 1 d . . .
O(4) O 0.5177(4) 0.3194(4) -0.0063(4) 0.044(2) Uani 1.00 1 d . . .
N(1) N 0.3650(4) 0.0320(5) -0.0187(5) 0.031(2) Uani 1.00 1 d . . .
N(2) N 0.4485(4) 0.0847(5) 0.1547(5) 0.031(2) Uani 1.00 1 d . . .
C(1) C 0.2006(5) 0.1717(5) -0.0792(5) 0.028(2) Uani 1.00 1 d . . .
C(2) C 0.0993(5) 0.2034(5) -0.0828(5) 0.029(2) Uani 1.00 1 d . . .
C(3) C -0.0023(5) 0.1212(6) -0.1331(5) 0.030(2) Uani 1.00 1 d . . .
C(4) C -0.0106(5) 0.0137(6) -0.1805(5) 0.031(2) Uani 1.00 1 d . . .
C(5) C 0.0894(5) -0.0109(5) -0.1814(5) 0.026(2) Uani 1.00 1 d . . .
C(6) C 0.1929(5) 0.0656(5) -0.1331(5) 0.025(2) Uani 1.00 1 d . . .
C(7) C 0.3009(5) 0.0355(5) -0.1289(6) 0.032(2) Uani 1.00 1 d . . .
C(8) C 0.4156(5) 0.1217(6) 0.0723(6) 0.029(2) Uani 1.00 1 d . . .
C(9) C 0.3633(5) -0.0597(6) 0.0033(6) 0.036(2) Uani 1.00 1 d . . .
C(10) C 0.4182(5) -0.0263(6) 0.1140(7) 0.038(3) Uani 1.00 1 d . . .
C(11) C 0.5074(5) 0.1567(6) 0.2708(6) 0.035(2) Uani 1.00 1 d . . .
C(12) C 0.6345(5) 0.1948(5) 0.3057(5) 0.028(2) Uani 1.00 1 d . . .
C(13) C 0.7088(6) 0.1668(5) 0.3826(5) 0.031(2) Uani 1.00 1 d . . .
C(14) C 0.8260(6) 0.2034(5) 0.4219(5) 0.030(2) Uani 1.00 1 d . . .
C(15) C 0.8635(5) 0.2726(5) 0.3789(5) 0.031(2) Uani 1.00 1 d . . .
C(16) C 0.7939(5) 0.3061(5) 0.3007(5) 0.023(2) Uani 1.00 1 d . . .
C(17) C 0.6734(5) 0.2643(5) 0.2604(6) 0.029(2) Uani 1.00 1 d . . .
C(18) C 0.4763(6) 0.3394(7) -0.1055(7) 0.051(3) Uani 1.00 1 d . . .
C(19) C 0.5050(6) 0.2681(6) -0.1907(6) 0.039(2) Uani 1.00 1 d . . .
C(20) C 0.4215(6) 0.1942(7) -0.2900(7) 0.052(3) Uani 1.00 1 d . . .
C(21) C 0.4523(8) 0.1281(7) -0.3682(7) 0.062(3) Uani 1.00 1 d . . .
C(22) C 0.5654(8) 0.1343(7) -0.3505(7) 0.060(3) Uani 1.00 1 d . . .
C(23) C 0.6465(6) 0.2067(7) -0.2520(7) 0.054(3) Uani 1.00 1 d . . .
C(24) C 0.6192(6) 0.2738(7) -0.1736(6) 0.045(3) Uani 1.00 1 d . . .
C(25) C 0.5050(6) 0.4707(6) 0.2868(6) 0.044(2) Uani 1.00 1 d . . .
C(26) C 0.4315(6) 0.5073(8) 0.3469(7) 0.053(3) Uani 1.00 1 d . . .
C(27) C 0.3685(7) 0.4361(7) 0.3735(7) 0.061(3) Uani 1.00 1 d . . .
C(28) C 0.3004(8) 0.4675(8) 0.4266(8) 0.076(3) Uani 1.00 1 d . . .
C(29) C 0.2944(8) 0.5657(10) 0.4550(8) 0.075(4) Uani 1.00 1 d . . .
C(30) C 0.3554(11) 0.6392(9) 0.4313(10) 0.105(5) Uani 1.00 1 d . . .
C(31) C 0.4265(9) 0.6041(9) 0.3777(9) 0.086(4) Uani 1.00 1 d . . .
C(32) C 0.0991(5) 0.3195(6) -0.0321(6) 0.037(2) Uani 1.00 1 d . . .
C(33) C 0.1613(6) 0.3942(6) -0.0728(7) 0.047(3) Uani 1.00 1 d . . .
C(34) C 0.1554(6) 0.3603(6) 0.0963(6) 0.047(3) Uani 1.00 1 d . . .
C(35) C -0.0276(5) 0.3341(6) -0.0649(6) 0.042(2) Uani 1.00 1 d . . .
C(36) C -0.1240(5) -0.0704(6) -0.2234(6) 0.040(2) Uani 1.00 1 d . . .
C(37) C -0.2188(6) -0.0513(7) -0.3179(7) 0.059(3) Uani 1.00 1 d . . .
C(38) C -0.1626(6) -0.0583(7) -0.1265(6) 0.051(3) Uani 1.00 1 d . . .
C(39) C -0.1098(6) -0.1844(6) -0.2653(7) 0.056(3) Uani 1.00 1 d . . .
C(40) C 0.8440(5) 0.3885(6) 0.2615(6) 0.035(2) Uani 1.00 1 d . . .
C(41) C 0.8149(6) 0.3358(6) 0.1356(6) 0.042(2) Uani 1.00 1 d . . .
C(42) C 0.7960(6) 0.4874(6) 0.2869(6) 0.042(2) Uani 1.00 1 d . . .
C(43) C 0.9782(5) 0.4275(6) 0.3226(6) 0.041(2) Uani 1.00 1 d . . .
C(44) C 0.9023(6) 0.1703(7) 0.5107(6) 0.043(3) Uani 1.00 1 d . . .
C(45) C 0.8844(7) 0.2182(8) 0.6174(7) 0.071(3) Uani 1.00 1 d . . .
C(46) C 1.0337(5) 0.2101(6) 0.5359(7) 0.051(3) Uani 1.00 1 d . . .
C(47) C 0.8728(6) 0.0469(6) 0.4688(7) 0.054(3) Uani 1.00 1 d . . .
H(1) H -0.0716(6) 0.1408(7) -0.1334(6) 0.039(3) Uiso 1.00 1 c . . .
H(2) H 0.0866(6) -0.0850(6) -0.2173(6) 0.030(3) Uiso 1.00 1 c . . .
H(3) H 0.3478(6) 0.0876(6) -0.1411(6) 0.033(3) Uiso 1.00 1 c . . .
H(4) H 0.2813(6) -0.0339(6) -0.1852(6) 0.033(3) Uiso 1.00 1 c . . .
H(5) H 0.3311(6) -0.1328(7) -0.0492(8) 0.042(3) Uiso 1.00 1 c . . .
H(6) H 0.4333(6) -0.0707(7) 0.1570(8) 0.051(4) Uiso 1.00 1 c . . .
H(7) H 0.4768(6) 0.2188(7) 0.2800(7) 0.045(3) Uiso 1.00 1 c . . .
H(8) H 0.4927(6) 0.1208(7) 0.3163(7) 0.045(3) Uiso 1.00 1 c . . .
H(9) H 0.6785(7) 0.1180(6) 0.4108(6) 0.037(3) Uiso 1.00 1 c . . .
H(10) H 0.9460(6) 0.3012(6) 0.4073(6) 0.034(3) Uiso 1.00 1 c . . .
H(11) H 0.3938(8) 0.3287(8) -0.1311(7) 0.069(4) Uiso 1.00 1 c . . .
H(12) H 0.5120(8) 0.4127(8) -0.0907(7) 0.069(4) Uiso 1.00 1 c . . .
H(13) H 0.3415(7) 0.1884(8) -0.3047(8) 0.062(4) Uiso 1.00 1 c . . .
H(14) H 0.3930(9) 0.0769(8) -0.4360(8) 0.072(4) Uiso 1.00 1 c . . .
H(15) H 0.5855(9) 0.0893(8) -0.4065(9) 0.075(5) Uiso 1.00 1 c . . .
H(16) H 0.7259(7) 0.2102(8) -0.2384(8) 0.062(4) Uiso 1.00 1 c . . .
H(17) H 0.6784(7) 0.3258(8) -0.1059(8) 0.056(4) Uiso 1.00 1 c . . .
H(18) H 0.5591(7) 0.4410(7) 0.3280(7) 0.051(4) Uiso 1.00 1 c . . .
H(19) H 0.5460(7) 0.5321(7) 0.2799(7) 0.051(4) Uiso 1.00 1 c . . .
H(20) H 0.3719(8) 0.3629(9) 0.3509(8) 0.071(4) Uiso 1.00 1 c . . .
H(21) H 0.2597(9) 0.4188(9) 0.4470(9) 0.074(4) Uiso 1.00 1 c . . .
H(22) H 0.2411(9) 0.5862(11) 0.4889(9) 0.094(5) Uiso 1.00 1 c . . .
H(23) H 0.3500(11) 0.7125(11) 0.4529(11) 0.131(7) Uiso 1.00 1 c . . .
H(24) H 0.4724(11) 0.6527(11) 0.3610(10) 0.121(7) Uiso 1.00 1 c . . .

loop_
_atom_site_aniso_label
_atom_site_aniso_U_11
_atom_site_aniso_U_22
_atom_site_aniso_U_33
_atom_site_aniso_U_12
_atom_site_aniso_U_13
_atom_site_aniso_U_23
Ti(1) 0.0345(7) 0.0287(8) 0.0287(8) 0.0069(6) 0.0157(6) 0.0097(6)
O(1) 0.028(2) 0.027(3) 0.029(3) 0.001(2) 0.010(2) 0.007(2)
O(2) 0.032(3) 0.031(3) 0.031(3) 0.007(2) 0.009(2) 0.018(2)
O(3) 0.037(3) 0.039(3) 0.034(3) 0.012(2) 0.013(2) 0.003(3)
O(4) 0.053(3) 0.052(4) 0.040(3) 0.012(3) 0.026(3) 0.025(3)
N(1) 0.024(3) 0.032(4) 0.034(4) 0.003(3) 0.015(3) 0.005(3)
N(2) 0.021(3) 0.032(4) 0.043(4) 0.000(3) 0.013(3) 0.019(3)
C(1) 0.040(4) 0.026(4) 0.023(4) 0.014(3) 0.017(3) 0.011(3)
C(2) 0.033(4) 0.025(4) 0.033(4) 0.012(3) 0.013(3) 0.015(3)
C(3) 0.033(4) 0.035(5) 0.031(4) 0.015(3) 0.018(3) 0.019(4)
C(4) 0.032(4) 0.037(5) 0.026(4) 0.009(3) 0.012(3) 0.015(4)
C(5) 0.029(4) 0.024(4) 0.024(4) 0.006(3) 0.010(3) 0.006(3)
C(6) 0.023(4) 0.028(4) 0.022(4) 0.006(3) 0.011(3) 0.002(3)
C(7) 0.034(4) 0.027(4) 0.034(4) 0.006(3) 0.015(3) 0.007(3)
C(8) 0.033(4) 0.028(4) 0.030(4) 0.009(3) 0.016(3) 0.013(4)
C(9) 0.033(4) 0.026(4) 0.051(5) 0.005(3) 0.018(4) 0.015(4)
C(10) 0.033(4) 0.041(5) 0.060(6) 0.020(4) 0.026(4) 0.030(5)
C(11) 0.038(4) 0.036(5) 0.035(5) 0.014(3) 0.019(4) 0.015(4)
C(12) 0.030(4) 0.025(4) 0.028(4) 0.007(3) 0.012(3) 0.010(3)
C(13) 0.045(4) 0.022(4) 0.028(4) 0.001(3) 0.018(4) 0.011(3)
C(14) 0.040(4) 0.028(4) 0.018(4) 0.006(3) 0.012(3) 0.008(3)
C(15) 0.027(4) 0.030(4) 0.026(4) -0.001(3) 0.008(3) 0.004(3)
C(16) 0.027(4) 0.023(4) 0.017(4) 0.009(3) 0.005(3) 0.008(3)
C(17) 0.035(4) 0.023(4) 0.031(4) 0.005(3) 0.017(4) 0.011(3)
C(18) 0.060(5) 0.074(7) 0.041(5) 0.017(5) 0.030(4) 0.039(5)
C(19) 0.054(5) 0.044(5) 0.029(4) 0.011(4) 0.023(4) 0.019(4)
C(20) 0.043(5) 0.071(7) 0.044(5) 0.010(4) 0.018(4) 0.028(5)
C(21) 0.084(7) 0.055(6) 0.044(6) 0.004(5) 0.037(5) 0.007(5)
C(22) 0.067(6) 0.073(7) 0.056(6) 0.025(5) 0.039(5) 0.026(6)
C(23) 0.036(4) 0.063(7) 0.058(6) 0.016(4) 0.014(5) 0.020(5)
C(24) 0.044(5) 0.048(6) 0.042(5) 0.012(4) 0.014(4) 0.018(4)
C(25) 0.043(4) 0.039(5) 0.042(5) 0.014(4) 0.015(4) 0.006(4)
C(26) 0.045(5) 0.061(7) 0.037(5) 0.023(5) 0.010(4) 0.000(5)
C(27) 0.059(5) 0.059(7) 0.064(6) 0.013(5) 0.040(5) 0.004(5)
C(28) 0.077(7) 0.045(7) 0.073(7) -0.000(6) 0.018(6) -0.002(6)
C(29) 0.084(7) 0.098(10) 0.075(7) 0.034(7) 0.056(6) 0.040(7)
C(30) 0.165(11) 0.080(9) 0.122(10) 0.058(8) 0.110(9) 0.036(8)
C(31) 0.133(9) 0.081(9) 0.107(9) 0.054(7) 0.094(8) 0.058(8)
C(32) 0.041(4) 0.035(5) 0.044(5) 0.022(4) 0.019(4) 0.021(4)
C(33) 0.053(5) 0.038(5) 0.067(6) 0.014(4) 0.030(4) 0.036(5)
C(34) 0.059(5) 0.050(6) 0.031(5) 0.026(4) 0.016(4) 0.010(4)
C(35) 0.040(4) 0.036(5) 0.052(5) 0.025(4) 0.021(4) 0.009(4)
C(36) 0.036(4) 0.042(5) 0.047(5) 0.004(4) 0.019(4) 0.021(4)
C(37) 0.052(5) 0.071(7) 0.047(5) 0.009(4) -0.002(4) 0.041(5)
C(38) 0.040(4) 0.063(6) 0.053(5) -0.011(4) 0.030(4) 0.024(5)
C(39) 0.068(5) 0.027(5) 0.085(7) 0.010(4) 0.053(5) 0.013(5)
C(40) 0.035(4) 0.030(4) 0.044(5) 0.006(3) 0.020(4) 0.014(4)
C(41) 0.057(5) 0.042(5) 0.024(4) 0.003(4) 0.021(4) 0.008(4)
C(42) 0.058(5) 0.021(4) 0.060(5) 0.016(4) 0.036(4) 0.017(4)
C(43) 0.022(4) 0.034(5) 0.059(6) -0.002(3) 0.013(4) 0.015(4)
C(44) 0.038(4) 0.053(6) 0.041(5) 0.016(4) 0.014(4) 0.022(4)
C(45) 0.091(6) 0.120(9) 0.030(5) 0.058(6) 0.036(5) 0.040(6)
C(46) 0.030(4) 0.051(6) 0.059(6) 0.002(4) 0.002(4) 0.026(5)
C(47) 0.048(5) 0.035(5) 0.073(6) 0.018(4) 0.011(4) 0.025(5)

loop_
_atom_type_symbol
_atom_type_description
_atom_type_scat_dispersion_real
_atom_type_scat_dispersion_imag
_atom_type_scat_source
C C 0.003 0.002
;
International Tables for Crystallography
(1992, Vol. C, Tables 4.2.6.8 and 6.1.1.4)
;
H H 0.000 0.000
;
International Tables for Crystallography
(1992, Vol. C, Table 6.1.1.4)
;
N N 0.006 0.003
;
International Tables for Crystallography
(1992, Vol. C, Tables 4.2.6.8 and 6.1.1.4)
;
O O 0.011 0.006
;
International Tables for Crystallography
(1992, Vol. C, Tables 4.2.6.8 and 6.1.1.4)
;
Ti Ti 0.278 0.446
;
International Tables for Crystallography
(1992, Vol. C, Tables 4.2.6.8 and 6.1.1.4)
;

loop_
_geom_angle_atom_site_label_1
_geom_angle_atom_site_label_2
_geom_angle_atom_site_label_3
_geom_angle
_geom_angle_publ_flag
_geom_angle_site_symmetry_1
_geom_angle_site_symmetry_2
_geom_angle_site_symmetry_3
O(1) Ti(1) O(2) 165.8(2) yes . . .
O(1) Ti(1) O(3) 94.6(2) yes . . .
O(1) Ti(1) O(4) 94.4(2) yes . . .
O(1) Ti(1) C(8) 83.2(2) yes . . .
O(2) Ti(1) O(3) 92.8(2) yes . . .
O(2) Ti(1) O(4) 93.0(2) yes . . .
O(2) Ti(1) C(8) 82.6(2) yes . . .
O(3) Ti(1) O(4) 117.1(3) yes . . .
O(3) Ti(1) C(8) 121.9(3) yes . . .
O(4) Ti(1) C(8) 120.9(3) yes . . .
C(1) O(1) Ti(1) 149.6(5) yes . . .
C(17) O(2) Ti(1) 157.1(5) yes . . .
C(25) O(3) Ti(1) 136.5(5) yes . . .
C(18) O(4) Ti(1) 136.2(5) yes . . .
C(7) N(1) C(8) 121.3(6) yes . . .
C(7) N(1) C(9) 124.4(5) yes . . .
C(8) N(1) C(9) 113.5(6) yes . . .
C(8) N(2) C(10) 111.3(6) yes . . .
C(8) N(2) C(11) 121.9(6) yes . . .
C(10) N(2) C(11) 126.9(7) yes . . .
C(2) C(1) C(6) 119.5(5) yes . . .
C(2) C(1) O(1) 120.4(6) yes . . .
C(6) C(1) O(1) 120.1(6) yes . . .
C(3) C(2) C(32) 120.9(6) yes . . .
C(3) C(2) C(1) 116.2(6) yes . . .
C(32) C(2) C(1) 122.9(5) yes . . .
C(4) C(3) H(1) 117.5(6) no . . .
C(4) C(3) C(2) 125.1(7) yes . . .
H(1) C(3) C(2) 117.4(7) no . . .
C(5) C(4) C(36) 123.4(6) yes . . .
C(5) C(4) C(3) 115.8(6) yes . . .
C(36) C(4) C(3) 120.7(7) yes . . .
C(6) C(5) H(2) 119.1(7) no . . .
C(6) C(5) C(4) 122.4(6) yes . . .
H(2) C(5) C(4) 118.5(6) no . . .
C(7) C(6) C(1) 118.0(5) yes . . .
C(7) C(6) C(5) 121.1(6) yes . . .
C(1) C(6) C(5) 120.7(6) yes . . .
H(3) C(7) H(4) 110.4(8) no . . .
H(3) C(7) N(1) 109.1(5) no . . .
H(3) C(7) C(6) 109.3(7) no . . .
H(4) C(7) N(1) 109.6(7) no . . .
H(4) C(7) C(6) 108.5(5) no . . .
N(1) C(7) C(6) 109.9(6) yes . . .
Ti(1) C(8) N(1) 128.1(6) yes . . .
Ti(1) C(8) N(2) 128.2(4) yes . . .
N(1) C(8) N(2) 103.2(6) yes . . .
C(10) C(9) H(5) 127.3(9) no . . .
C(10) C(9) N(1) 105.1(6) yes . . .
H(5) C(9) N(1) 127.6(8) no . . .
H(6) C(10) N(2) 126.3(7) no . . .
H(6) C(10) C(9) 126.7(7) no . . .
N(2) C(10) C(9) 106.9(8) yes . . .
C(12) C(11) H(7) 108.0(6) no . . .
C(12) C(11) H(8) 109.7(6) no . . .
C(12) C(11) N(2) 112.3(6) yes . . .
H(7) C(11) H(8) 109.6(8) no . . .
H(7) C(11) N(2) 107.9(6) no . . .
H(8) C(11) N(2) 109.2(6) no . . .
C(13) C(12) C(17) 121.7(6) yes . . .
C(13) C(12) C(11) 120.4(7) yes . . .
C(17) C(12) C(11) 117.8(6) yes . . .
C(14) C(13) H(9) 117.9(7) no . . .
C(14) C(13) C(12) 123.1(8) yes . . .
H(9) C(13) C(12) 119.0(6) no . . .
C(15) C(14) C(44) 125.7(6) yes . . .
C(15) C(14) C(13) 115.0(7) yes . . .
C(44) C(14) C(13) 119.3(7) yes . . .
C(16) C(15) H(10) 117.8(8) no . . .
C(16) C(15) C(14) 125.8(6) yes . . .
H(10) C(15) C(14) 116.4(7) no . . .
C(17) C(16) C(40) 120.6(6) yes . . .
C(17) C(16) C(15) 117.3(7) yes . . .
C(40) C(16) C(15) 122.1(5) yes . . .
O(2) C(17) C(12) 121.0(6) yes . . .
O(2) C(17) C(16) 122.0(7) yes . . .
C(12) C(17) C(16) 117.0(6) yes . . .
C(19) C(18) H(11) 110.5(6) no . . .
C(19) C(18) H(12) 108.7(9) no . . .
C(19) C(18) O(4) 110.6(8) yes . . .
H(11) C(18) H(12) 109.0(9) no . . .
H(11) C(18) O(4) 108.9(9) no . . .
H(12) C(18) O(4) 109.2(6) no . . .
C(20) C(19) C(24) 117.3(8) yes . . .
C(20) C(19) C(18) 122.5(7) yes . . .
C(24) C(19) C(18) 120.2(6) yes . . .
C(21) C(20) H(13) 120.0(7) no . . .
C(21) C(20) C(19) 120.6(7) yes . . .
H(13) C(20) C(19) 119.4(9) no . . .
C(22) C(21) H(14) 119(1) no . . .
C(22) C(21) C(20) 121.7(6) yes . . .
H(14) C(21) C(20) 119.2(9) no . . .
C(23) C(22) H(15) 122.2(9) no . . .
C(23) C(22) C(21) 117.0(9) yes . . .
H(15) C(22) C(21) 120.7(7) no . . .
C(24) C(23) H(16) 119.7(7) no . . .
C(24) C(23) C(22) 122.8(8) yes . . .
H(16) C(23) C(22) 117.4(9) no . . .
H(17) C(24) C(19) 118.5(8) no . . .
H(17) C(24) C(23) 121.0(8) no . . .
C(19) C(24) C(23) 120.5(6) yes . . .
C(26) C(25) H(18) 109.5(9) no . . .
C(26) C(25) H(19) 108.6(8) no . . .
C(26) C(25) O(3) 110.1(5) yes . . .
H(18) C(25) H(19) 109.5(6) no . . .
H(18) C(25) O(3) 109.0(7) no . . .
H(19) C(25) O(3) 110.2(8) no . . .
C(27) C(26) C(31) 117(1) yes . . .
C(27) C(26) C(25) 120.4(9) yes . . .
C(31) C(26) C(25) 121(1) yes . . .
C(28) C(27) H(20) 120(1) no . . .
C(28) C(27) C(26) 121(1) yes . . .
H(20) C(27) C(26) 118(1) no . . .
C(29) C(28) H(21) 119(1) no . . .
C(29) C(28) C(27) 120(1) yes . . .
H(21) C(28) C(27) 120(1) no . . .
C(30) C(29) H(22) 119(1) no . . .
C(30) C(29) C(28) 120(1) yes . . .
H(22) C(29) C(28) 119(1) no . . .
C(31) C(30) H(23) 122(1) no . . .
C(31) C(30) C(29) 117(1) yes . . .
H(23) C(30) C(29) 120(1) no . . .
H(24) C(31) C(26) 116(1) no . . .
H(24) C(31) C(30) 120(1) no . . .
C(26) C(31) C(30) 122(1) yes . . .
C(33) C(32) C(34) 109.8(5) yes . . .
C(33) C(32) C(35) 105.3(7) yes . . .
C(33) C(32) C(2) 112.2(7) yes . . .
C(34) C(32) C(35) 106.5(6) yes . . .
C(34) C(32) C(2) 110.6(7) yes . . .
C(35) C(32) C(2) 112.1(5) yes . . .
C(37) C(36) C(38) 108.5(6) yes . . .
C(37) C(36) C(39) 110.6(6) yes . . .
C(37) C(36) C(4) 109.8(7) yes . . .
C(38) C(36) C(39) 108.4(8) yes . . .
C(38) C(36) C(4) 108.4(5) yes . . .
C(39) C(36) C(4) 111.1(6) yes . . .
C(41) C(40) C(42) 111.3(7) yes . . .
C(41) C(40) C(43) 107.0(6) yes . . .
C(41) C(40) C(16) 109.7(5) yes . . .
C(42) C(40) C(43) 108.0(5) yes . . .
C(42) C(40) C(16) 109.7(7) yes . . .
C(43) C(40) C(16) 111.1(6) yes . . .
C(45) C(44) C(46) 108.9(5) yes . . .
C(45) C(44) C(47) 111.6(8) yes . . .
C(45) C(44) C(14) 109.1(7) yes . . .
C(46) C(44) C(47) 106.4(7) yes . . .
C(46) C(44) C(14) 111.8(8) yes . . .
C(47) C(44) C(14) 109.1(5) yes . . .

loop_
_geom_bond_atom_site_label_1
_geom_bond_atom_site_label_2
_geom_bond_distance
_geom_bond_publ_flag
_geom_bond_site_symmetry_1
_geom_bond_site_symmetry_2
Ti(1) O(1) 1.879(4) yes . .
Ti(1) O(2) 1.889(4) yes . .
Ti(1) O(3) 1.809(5) yes . .
Ti(1) O(4) 1.816(6) yes . .
Ti(1) C(8) 2.170(8) yes . .
O(1) C(1) 1.360(7) yes . .
O(2) C(17) 1.328(9) yes . .
O(3) C(25) 1.410(7) yes . .
O(4) C(18) 1.42(1) yes . .
N(1) C(7) 1.49(1) yes . .
N(1) C(8) 1.349(7) yes . .
N(1) C(9) 1.38(1) yes . .
N(2) C(8) 1.35(1) yes . .
N(2) C(10) 1.39(1) yes . .
N(2) C(11) 1.471(8) yes . .
C(1) C(2) 1.42(1) yes . .
C(1) C(6) 1.390(9) yes . .
C(2) C(3) 1.403(8) yes . .
C(2) C(32) 1.53(1) yes . .
C(3) C(4) 1.39(1) yes . .
C(3) H(1) 0.968(7) no . .
C(4) C(5) 1.38(1) yes . .
C(4) C(36) 1.534(9) yes . .
C(5) C(6) 1.383(8) yes . .
C(5) H(2) 0.974(7) no . .
C(6) C(7) 1.49(1) yes . .
C(7) H(3) 0.964(8) no . .
C(7) H(4) 0.965(6) no . .
C(9) C(10) 1.35(1) yes . .
C(9) H(5) 0.972(6) no . .
C(10) H(6) 0.97(1) no . .
C(11) C(12) 1.506(9) yes . .
C(11) H(7) 0.977(8) no . .
C(11) H(8) 0.962(9) no . .
C(12) C(13) 1.36(1) yes . .
C(12) C(17) 1.42(1) yes . .
C(13) C(14) 1.378(9) yes . .
C(13) H(9) 0.972(8) no . .
C(14) C(15) 1.38(1) yes . .
C(14) C(44) 1.53(1) yes . .
C(15) C(16) 1.39(1) yes . .
C(15) H(10) 0.974(6) no . .
C(16) C(17) 1.424(9) yes . .
C(16) C(40) 1.55(1) yes . .
C(18) C(19) 1.48(1) yes . .
C(18) H(11) 0.974(8) no . .
C(18) H(12) 0.972(9) no . .
C(19) C(20) 1.393(9) yes . .
C(19) C(24) 1.40(1) yes . .
C(20) C(21) 1.40(1) yes . .
C(20) H(13) 0.968(8) no . .
C(21) C(22) 1.38(1) yes . .
C(21) H(14) 0.965(7) no . .
C(22) C(23) 1.37(1) yes . .
C(22) H(15) 0.97(1) no . .
C(23) C(24) 1.38(1) yes . .
C(23) H(16) 0.968(8) no . .
C(24) H(17) 0.967(6) no . .
C(25) C(26) 1.51(1) yes . .
C(25) H(18) 0.962(8) no . .
C(25) H(19) 0.978(9) no . .
C(26) C(27) 1.40(2) yes . .
C(26) C(31) 1.28(2) yes . .
C(27) C(28) 1.36(2) yes . .
C(27) H(20) 0.97(1) no . .
C(28) C(29) 1.30(2) yes . .
C(28) H(21) 0.96(1) no . .
C(29) C(30) 1.38(2) yes . .
C(29) H(22) 0.98(1) no . .
C(30) C(31) 1.42(2) yes . .
C(30) H(23) 0.97(1) no . .
C(31) H(24) 0.96(1) no . .
C(32) C(33) 1.57(1) yes . .
C(32) C(34) 1.56(1) yes . .
C(32) C(35) 1.60(1) yes . .
C(36) C(37) 1.58(1) yes . .
C(36) C(38) 1.57(1) yes . .
C(36) C(39) 1.55(1) yes . .
C(40) C(41) 1.57(1) yes . .
C(40) C(42) 1.56(1) yes . .
C(40) C(43) 1.573(8) yes . .
C(44) C(45) 1.55(1) yes . .
C(44) C(46) 1.59(1) yes . .
C(44) C(47) 1.55(1) yes . .

loop_
_geom_contact_atom_site_label_1
_geom_contact_atom_site_label_2
_geom_contact_distance
_geom_contact_publ_flag
_geom_contact_site_symmetry_1
_geom_contact_site_symmetry_2
Ti(1) N(1) 3.184(6) yes . 55501
Ti(1) N(2) 3.189(7) yes . 55501
Ti(1) C(1) 3.129(6) yes . 55501
Ti(1) C(7) 3.516(6) yes . 55501
Ti(1) C(8) 2.170(8) yes . 55501
Ti(1) C(11) 3.508(9) yes . 55501
Ti(1) C(17) 3.155(7) yes . 55501
Ti(1) C(18) 3.01(1) yes . 55501
Ti(1) C(25) 2.994(7) yes . 55501
Ti(1) H(3) 3.140(1) no . 55501
Ti(1) H(7) 3.089(2) no . 55501
Ti(1) H(11) 3.071(1) no . 55501
Ti(1) H(12) 3.575(2) no . 55501
Ti(1) H(18) 3.125(1) no . 55501
Ti(1) H(19) 3.392(1) no . 55501
O(1) O(3) 2.711(5) yes . 55501
O(1) O(4) 2.712(7) yes . 55501
O(1) N(1) 3.114(8) yes . 55501
O(1) C(2) 2.414(8) yes . 55501
O(1) C(6) 2.384(7) yes . 55501
O(1) C(7) 2.779(8) yes . 55501
O(1) C(8) 2.698(9) yes . 55501
O(1) C(18) 3.14(1) yes . 55501
O(1) C(32) 2.946(9) yes . 55501
O(1) C(33) 3.02(1) yes . 55501
O(1) C(34) 3.22(1) yes . 55501
O(1) H(3) 2.544(5) no . 55501
O(1) H(11) 2.621(5) no . 55501
O(2) O(3) 2.678(7) yes . 55501
O(2) O(4) 2.687(8) yes . 55501
O(2) N(2) 3.024(8) yes . 55501
O(2) C(8) 2.688(7) yes . 55501
O(2) C(11) 2.81(1) yes . 55501
O(2) C(12) 2.39(1) yes . 55501
O(2) C(16) 2.407(7) yes . 55501
O(2) C(25) 3.08(1) yes . 55501
O(2) C(40) 2.924(7) yes . 55501
O(2) C(41) 3.11(1) yes . 55501
O(2) C(42) 3.010(8) yes . 55501
O(2) H(5) 2.870(5) no . 65502
O(2) H(7) 2.653(6) no . 55501
O(2) H(18) 2.650(5) no . 55501
O(2) H(19) 3.430(5) no . 55501
O(3) O(1) 2.711(5) yes . 55501
O(3) O(2) 2.678(7) yes . 55501
O(3) O(4) 3.092(8) yes . 55501
O(3) C(8) 3.484(9) yes . 55501
O(3) C(26) 2.39(1) yes . 55501
O(3) C(27) 3.01(1) yes . 55501
O(3) C(31) 3.38(1) yes . 55501
O(3) C(34) 3.324(9) yes . 55501
O(3) H(7) 3.095(6) no . 55501
O(3) H(12) 3.362(6) no . 66502
O(3) H(18) 1.948(4) no . 55501
O(3) H(19) 1.973(4) no . 55501
O(3) H(20) 2.870(6) no . 55501
O(3) H(24) 3.539(5) no . 55501
O(4) O(1) 2.712(7) yes . 55501
O(4) O(2) 2.687(8) yes . 55501
O(4) O(3) 3.092(8) yes . 55501
O(4) C(8) 3.47(1) yes . 55501
O(4) C(19) 2.39(1) yes . 55501
O(4) C(20) 3.48(1) yes . 55501
O(4) C(24) 3.00(1) yes . 55501
O(4) H(3) 3.177(4) no . 55501
O(4) H(5) 3.525(6) no . 65502
O(4) H(11) 1.970(5) no . 55501
O(4) H(12) 1.971(6) no . 55501
O(4) H(17) 2.868(6) no . 55501
N(1) Ti(1) 3.184(6) yes . 55501
N(1) O(1) 3.114(8) yes . 55501
N(1) N(2) 2.118(8) yes . 55501
N(1) C(1) 3.11(1) yes . 55501
N(1) C(5) 3.354(7) yes . 55501
N(1) C(6) 2.444(8) yes . 55501
N(1) C(9) 3.400(9) yes . 65502
N(1) C(10) 2.17(1) yes . 55501
N(1) C(10) 3.48(1) yes . 65502
N(1) C(11) 3.537(8) yes . 55501
N(1) H(2) 3.478(4) no . 55501
N(1) H(3) 2.025(7) no . 55501
N(1) H(4) 2.031(5) no . 55501
N(1) H(5) 2.116(6) no . 55501
N(1) H(6) 3.112(7) no . 55501
N(2) Ti(1) 3.189(7) yes . 55501
N(2) O(2) 3.024(8) yes . 55501
N(2) N(1) 2.118(8) yes . 55501
N(2) C(7) 3.551(9) yes . 55501
N(2) C(9) 2.208(8) yes . 55501
N(2) C(12) 2.473(6) yes . 55501
N(2) C(13) 3.488(7) yes . 55501
N(2) C(17) 3.097(8) yes . 55501
N(2) C(38) 3.530(9) yes . 55502
N(2) H(4) 3.555(6) no . 65502
N(2) H(5) 3.155(5) no . 55501
N(2) H(6) 2.118(7) no . 55501
N(2) H(7) 2.000(5) no . 55501
N(2) H(8) 2.004(6) no . 55501
C(1) Ti(1) 3.129(6) yes . 55501
C(1) N(1) 3.11(1) yes . 55501
C(1) C(3) 2.397(9) yes . 55501
C(1) C(4) 2.833(8) yes . 55501
C(1) C(5) 2.411(8) yes . 55501
C(1) C(7) 2.47(1) yes . 55501
C(1) C(8) 3.16(1) yes . 55501
C(1) C(32) 2.60(1) yes . 55501
C(1) C(33) 3.13(1) yes . 55501
C(1) C(34) 3.25(1) yes . 55501
C(1) H(1) 3.268(7) no . 55501
C(1) H(2) 3.283(6) no . 55501
C(1) H(3) 2.606(8) no . 55501
C(1) H(4) 3.242(7) no . 55501
C(1) H(11) 3.473(8) no . 55501
C(2) O(1) 2.414(8) yes . 55501
C(2) C(4) 2.479(9) yes . 55501
C(2) C(5) 2.800(9) yes . 55501
C(2) C(6) 2.43(1) yes . 55501
C(2) C(33) 2.57(1) yes . 55501
C(2) C(34) 2.545(9) yes . 55501
C(2) C(35) 2.60(1) yes . 55501
C(2) H(1) 2.038(6) no . 55501
C(3) C(1) 2.397(9) yes . 55501
C(3) C(5) 2.35(1) yes . 55501
C(3) C(6) 2.73(1) yes . 55501
C(3) C(32) 2.554(9) yes . 55501
C(3) C(34) 3.536(8) yes . 55501
C(3) C(35) 2.88(1) yes . 55501
C(3) C(36) 2.54(1) yes . 55501
C(3) C(37) 3.103(8) yes . 55501
C(3) C(38) 3.03(1) yes . 55501
C(3) H(2) 3.231(8) no . 55501
C(4) C(1) 2.833(8) yes . 55501
C(4) C(2) 2.479(9) yes . 55501
C(4) C(6) 2.421(9) yes . 55501
C(4) C(37) 2.546(8) yes . 55501
C(4) C(38) 2.51(1) yes . 55501
C(4) C(39) 2.54(1) yes . 55501
C(4) H(1) 2.028(8) no . 55501
C(4) H(2) 2.034(8) no . 55501
C(5) N(1) 3.354(7) yes . 55501
C(5) C(1) 2.411(8) yes . 55501
C(5) C(2) 2.800(9) yes . 55501
C(5) C(3) 2.35(1) yes . 55501
C(5) C(7) 2.504(9) yes . 55501
C(5) C(36) 2.57(1) yes . 55501
C(5) C(39) 2.867(9) yes . 55501
C(5) H(1) 3.217(7) no . 55501
C(5) H(3) 3.209(7) no . 55501
C(5) H(4) 2.555(7) no . 55501
C(6) O(1) 2.384(7) yes . 55501
C(6) N(1) 2.444(8) yes . 55501
C(6) C(2) 2.43(1) yes . 55501
C(6) C(3) 2.73(1) yes . 55501
C(6) C(4) 2.421(9) yes . 55501
C(6) C(8) 3.081(8) yes . 55501
C(6) C(9) 3.39(1) yes . 55501
C(6) H(2) 2.043(6) no . 55501
C(6) H(3) 2.027(7) no . 55501
C(6) H(4) 2.017(7) no . 55501
C(7) Ti(1) 3.516(6) yes . 55501
C(7) O(1) 2.779(8) yes . 55501
C(7) N(2) 3.551(9) yes . 55501
C(7) C(1) 2.47(1) yes . 55501
C(7) C(5) 2.504(9) yes . 55501
C(7) C(8) 2.478(9) yes . 55501
C(7) C(9) 2.54(1) yes . 55501
C(7) C(10) 3.58(1) yes . 65502
C(7) H(2) 2.663(6) no . 55501
C(7) H(5) 2.858(8) no . 55501
C(7) H(6) 3.569(7) no . 65502
C(8) Ti(1) 2.170(8) yes . 55501
C(8) O(1) 2.698(9) yes . 55501
C(8) O(2) 2.688(7) yes . 55501
C(8) O(3) 3.484(9) yes . 55501
C(8) O(4) 3.47(1) yes . 55501
C(8) C(1) 3.16(1) yes . 55501
C(8) C(6) 3.081(8) yes . 55501
C(8) C(7) 2.478(9) yes . 55501
C(8) C(9) 2.28(1) yes . 55501
C(8) C(9) 3.48(1) yes . 65502
C(8) C(10) 2.27(1) yes . 55501
C(8) C(11) 2.47(1) yes . 55501
C(8) C(12) 3.248(8) yes . 55501
C(8) C(17) 3.308(7) yes . 55501
C(8) H(3) 2.665(8) no . 55501
C(8) H(4) 3.249(6) no . 55501
C(8) H(5) 3.213(7) no . 55501
C(8) H(5) 3.380(8) no . 65502
C(8) H(6) 3.196(8) no . 55501
C(8) H(7) 2.570(7) no . 55501
C(8) H(8) 3.205(8) no . 55501
C(9) N(1) 3.400(9) yes . 65502
C(9) N(2) 2.208(8) yes . 55501
C(9) C(6) 3.39(1) yes . 55501
C(9) C(7) 2.54(1) yes . 55501
C(9) C(8) 2.28(1) yes . 55501
C(9) C(8) 3.48(1) yes . 65502
C(9) H(3) 3.229(9) no . 55501
C(9) H(4) 2.629(9) no . 55501
C(9) H(6) 2.082(9) no . 55501
C(10) N(1) 2.17(1) yes . 55501
C(10) N(1) 3.48(1) yes . 65502
C(10) C(7) 3.58(1) yes . 65502
C(10) C(8) 2.27(1) yes . 55501
C(10) C(11) 2.563(9) yes . 55501
C(10) C(12) 3.437(8) yes . 55501
C(10) H(3) 3.170(8) no . 65502
C(10) H(4) 3.564(7) no . 65502
C(10) H(5) 2.090(7) no . 55501
C(10) H(7) 3.256(7) no . 55501
C(10) H(8) 2.669(7) no . 55501
C(11) Ti(1) 3.508(9) yes . 55501
C(11) O(2) 2.81(1) yes . 55501
C(11) N(1) 3.537(8) yes . 55501
C(11) C(8) 2.47(1) yes . 55501
C(11) C(10) 2.563(9) yes . 55501
C(11) C(13) 2.491(9) yes . 55501
C(11) C(17) 2.50(1) yes . 55501
C(11) H(6) 2.878(7) no . 55501
C(11) H(9) 2.636(7) no . 55501
C(12) O(2) 2.39(1) yes . 55501
C(12) N(2) 2.473(6) yes . 55501
C(12) C(8) 3.248(8) yes . 55501
C(12) C(10) 3.437(8) yes . 55501
C(12) C(14) 2.410(9) yes . 55501
C(12) C(15) 2.707(8) yes . 55501
C(12) C(16) 2.42(1) yes . 55501
C(12) H(4) 2.917(7) no . 65502
C(12) H(7) 2.033(7) no . 55501
C(12) H(8) 2.042(7) no . 55501
C(12) H(9) 2.022(8) no . 55501
C(12) H(18) 3.583(7) no . 55501
C(13) N(2) 3.488(7) yes . 55501
C(13) C(11) 2.491(9) yes . 55501
C(13) C(15) 2.33(1) yes . 55501
C(13) C(16) 2.78(1) yes . 55501
C(13) C(17) 2.43(1) yes . 55501
C(13) C(44) 2.508(9) yes . 55501
C(13) C(45) 3.07(1) yes . 55501
C(13) C(47) 3.00(1) yes . 55501
C(13) H(4) 2.859(7) no . 65502
C(13) H(7) 3.127(7) no . 55501
C(13) H(8) 2.537(7) no . 55501
C(13) H(10) 3.199(7) no . 55501
C(14) C(12) 2.410(9) yes . 55501
C(14) C(16) 2.47(1) yes . 55501
C(14) C(17) 2.86(1) yes . 55501
C(14) C(45) 2.50(1) yes . 55501
C(14) C(46) 2.579(9) yes . 55501
C(14) C(47) 2.51(1) yes . 55501
C(14) H(2) 3.456(8) no . 65502
C(14) H(4) 3.094(6) no . 65502
C(14) H(9) 2.025(7) no . 55501
C(14) H(10) 2.011(8) no . 55501
C(15) C(12) 2.707(8) yes . 55501
C(15) C(13) 2.33(1) yes . 55501
C(15) C(17) 2.407(9) yes . 55501
C(15) C(40) 2.58(1) yes . 55501
C(15) C(43) 2.87(1) yes . 55501
C(15) C(44) 2.59(1) yes . 55501
C(15) C(45) 3.55(1) yes . 55501
C(15) C(46) 2.95(1) yes . 55501
C(15) H(2) 3.166(7) no . 65502
C(15) H(4) 3.319(6) no . 65502
C(15) H(9) 3.208(8) no . 55501
C(16) O(2) 2.407(7) yes . 55501
C(16) C(12) 2.42(1) yes . 55501
C(16) C(13) 2.78(1) yes . 55501
C(16) C(14) 2.47(1) yes . 55501
C(16) C(40) 1.55(1) yes . 55501
C(16) C(41) 2.55(1) yes . 55501
C(16) C(42) 2.54(1) yes . 55501
C(16) C(43) 2.58(1) yes . 55501
C(16) H(4) 3.424(6) no . 65502
C(16) H(5) 3.256(5) no . 65502
C(16) H(10) 2.040(6) no . 55501
C(17) Ti(1) 3.155(7) yes . 55501
C(17) N(2) 3.097(8) yes . 55501
C(17) C(8) 3.308(7) yes . 55501
C(17) C(11) 2.50(1) yes . 55501
C(17) C(13) 2.43(1) yes . 55501
C(17) C(14) 2.86(1) yes . 55501
C(17) C(15) 2.407(9) yes . 55501
C(17) C(40) 2.58(1) yes . 55501
C(17) C(41) 3.17(1) yes . 55501
C(17) C(42) 3.09(1) yes . 55501
C(17) H(4) 3.208(7) no . 65502
C(17) H(5) 2.927(7) no . 65502
C(17) H(7) 2.656(8) no . 55501
C(17) H(8) 3.290(8) no . 55501
C(17) H(9) 3.297(8) no . 55501
C(17) H(10) 3.284(6) no . 55501
C(17) H(18) 3.073(7) no . 55501
C(18) Ti(1) 3.01(1) yes . 55501
C(18) O(1) 3.14(1) yes . 55501
C(18) C(20) 2.52(1) yes . 55501
C(18) C(24) 2.50(1) yes . 55501
C(18) H(3) 3.422(9) no . 55501
C(18) H(13) 2.696(7) no . 55501
C(18) H(17) 2.641(9) no . 55501
C(18) H(19) 3.36(1) no . 66502
C(19) O(4) 2.39(1) yes . 55501
C(19) C(21) 2.43(1) yes . 55501
C(19) C(22) 2.83(1) yes . 55501
C(19) C(23) 2.41(1) yes . 55501
C(19) H(3) 3.364(9) no . 55501
C(19) H(6) 3.037(9) no . 65502
C(19) H(11) 2.039(9) no . 55501
C(19) H(12) 2.017(8) no . 55501
C(19) H(13) 2.050(6) no . 55501
C(19) H(14) 3.290(7) no . 55501
C(19) H(16) 3.284(9) no . 55501
C(19) H(17) 2.044(7) no . 55501
C(19) H(19) 3.380(9) no . 66502
C(19) H(24) 2.97(1) no . 66502
C(20) O(4) 3.48(1) yes . 55501
C(20) C(18) 2.52(1) yes . 55501
C(20) C(22) 2.43(1) yes . 55501
C(20) C(23) 2.74(1) yes . 55501
C(20) C(24) 2.383(9) yes . 55501
C(20) H(3) 3.18(1) no . 55501
C(20) H(6) 3.19(1) no . 65502
C(20) H(11) 2.585(9) no . 55501
C(20) H(12) 3.137(8) no . 55501
C(20) H(14) 2.052(8) no . 55501
C(20) H(15) 3.308(9) no . 55501
C(20) H(17) 3.255(6) no . 55501
C(20) H(24) 2.94(1) no . 66502
C(21) C(19) 2.43(1) yes . 55501
C(21) C(23) 2.35(1) yes . 55501
C(21) C(24) 2.748(9) yes . 55501
C(21) H(6) 3.19(1) no . 65502
C(21) H(9) 3.33(1) no . 65502
C(21) H(13) 2.06(1) no . 55501
C(21) H(15) 2.06(1) no . 55501
C(21) H(16) 3.214(9) no . 55501
C(21) H(24) 2.98(1) no . 66502
C(22) C(19) 2.83(1) yes . 55501
C(22) C(20) 2.43(1) yes . 55501
C(22) C(24) 2.42(1) yes . 55501
C(22) H(6) 3.07(1) no . 65502
C(22) H(13) 3.29(1) no . 55501
C(22) H(14) 2.033(8) no . 55501
C(22) H(16) 2.009(7) no . 55501
C(22) H(17) 3.285(8) no . 55501
C(22) H(23) 3.14(1) no . 66502
C(22) H(24) 3.05(1) no . 66502
C(23) C(19) 2.41(1) yes . 55501
C(23) C(20) 2.74(1) yes . 55501
C(23) C(21) 2.35(1) yes . 55501
C(23) C(31) 3.59(2) yes . 66502
C(23) H(6) 2.86(1) no . 65502
C(23) H(14) 3.221(6) no . 55501
C(23) H(15) 2.062(8) no . 55501
C(23) H(17) 2.053(9) no . 55501
C(23) H(23) 3.32(1) no . 66502
C(23) H(24) 3.05(1) no . 66502
C(24) O(4) 3.00(1) yes . 55501
C(24) C(18) 2.50(1) yes . 55501
C(24) C(20) 2.383(9) yes . 55501
C(24) C(21) 2.748(9) yes . 55501
C(24) C(22) 2.42(1) yes . 55501
C(24) H(6) 2.87(1) no . 65502
C(24) H(11) 3.298(9) no . 55501
C(24) H(12) 2.709(9) no . 55501
C(24) H(13) 3.263(7) no . 55501
C(24) H(15) 3.301(8) no . 55501
C(24) H(16) 2.042(9) no . 55501
C(24) H(24) 3.003(9) no . 66502
C(25) Ti(1) 2.994(7) yes . 55501
C(25) O(2) 3.08(1) yes . 55501
C(25) C(27) 2.52(1) yes . 55501
C(25) C(31) 2.44(2) yes . 55501
C(25) H(7) 3.382(9) no . 55501
C(25) H(12) 3.52(1) no . 66502
C(25) H(20) 2.661(9) no . 55501
C(25) H(24) 2.543(8) no . 55501
C(26) O(3) 2.39(1) yes . 55501
C(26) C(28) 2.41(2) yes . 55501
C(26) C(29) 2.74(2) yes . 55501
C(26) C(30) 2.36(2) yes . 55501
C(26) H(18) 2.04(1) no . 55501
C(26) H(19) 2.04(1) no . 55501
C(26) H(20) 2.04(1) no . 55501
C(26) H(21) 3.28(1) no . 55501
C(26) H(23) 3.24(1) no . 55501
C(26) H(24) 1.92(1) no . 55501
C(27) O(3) 3.01(1) yes . 55501
C(27) C(25) 2.52(1) yes . 55501
C(27) C(29) 2.31(2) yes . 55501
C(27) C(30) 2.69(2) yes . 55501
C(27) C(31) 2.29(2) yes . 55501
C(27) H(7) 3.54(1) no . 55501
C(27) H(18) 2.74(1) no . 55501
C(27) H(19) 3.31(1) no . 55501
C(27) H(21) 2.03(1) no . 55501
C(27) H(22) 3.20(1) no . 55501
C(27) H(24) 3.16(1) no . 55501
C(28) C(26) 2.41(2) yes . 55501
C(28) C(30) 2.33(2) yes . 55501
C(28) C(31) 2.70(2) yes . 55501
C(28) H(20) 2.03(1) no . 55501
C(28) H(22) 1.98(1) no . 55501
C(28) H(23) 3.21(1) no . 55501
C(29) C(26) 2.74(2) yes . 55501
C(29) C(27) 2.31(2) yes . 55501
C(29) C(31) 2.39(2) yes . 55501
C(29) H(20) 3.18(1) no . 55501
C(29) H(21) 1.96(1) no . 55501
C(29) H(23) 2.05(1) no . 55501
C(29) H(24) 3.27(1) no . 55501
C(30) C(26) 2.36(2) yes . 55501
C(30) C(27) 2.69(2) yes . 55501
C(30) C(28) 2.33(2) yes . 55501
C(30) H(21) 3.20(1) no . 55501
C(30) H(22) 2.05(2) no . 55501
C(30) H(24) 2.08(2) no . 55501
C(31) O(3) 3.38(1) yes . 55501
C(31) C(23) 3.59(2) yes . 66502
C(31) C(25) 2.44(2) yes . 55501
C(31) C(27) 2.29(2) yes . 55501
C(31) C(28) 2.70(2) yes . 55501
C(31) C(29) 2.39(2) yes . 55501
C(31) H(18) 3.05(1) no . 55501
C(31) H(19) 2.50(1) no . 55501
C(31) H(20) 3.16(1) no . 55501
C(31) H(22) 3.29(1) no . 55501
C(31) H(23) 2.11(1) no . 55501
C(32) O(1) 2.946(9) yes . 55501
C(32) C(1) 2.60(1) yes . 55501
C(32) C(3) 2.554(9) yes . 55501
C(32) C(33) 1.57(1) yes . 55501
C(32) C(34) 1.56(1) yes . 55501
C(32) C(35) 1.60(1) yes . 55501
C(32) H(1) 2.674(6) no . 55501
C(33) O(1) 3.02(1) yes . 55501
C(33) C(1) 3.13(1) yes . 55501
C(33) C(2) 2.57(1) yes . 55501
C(33) C(32) 1.57(1) yes . 55501
C(33) C(34) 2.56(1) yes . 55501
C(33) C(35) 2.51(1) yes . 55501
C(33) H(11) 3.525(9) no . 55501
C(34) O(1) 3.22(1) yes . 55501
C(34) O(3) 3.324(9) yes . 55501
C(34) C(1) 3.25(1) yes . 55501
C(34) C(2) 2.545(9) yes . 55501
C(34) C(3) 3.536(8) yes . 55501
C(34) C(32) 1.56(1) yes . 55501
C(34) C(33) 2.56(1) yes . 55501
C(34) C(35) 2.531(9) yes . 55501
C(35) C(2) 2.60(1) yes . 55501
C(35) C(3) 2.88(1) yes . 55501
C(35) C(32) 1.60(1) yes . 55501
C(35) C(33) 2.51(1) yes . 55501
C(35) C(34) 2.531(9) yes . 55501
C(35) H(1) 2.433(7) no . 55501
C(36) C(3) 2.54(1) yes . 55501
C(36) C(5) 2.57(1) yes . 55501
C(36) C(37) 1.58(1) yes . 55501
C(36) C(38) 1.57(1) yes . 55501
C(36) C(39) 1.55(1) yes . 55501
C(36) H(1) 2.661(8) no . 55501
C(36) H(2) 2.726(8) no . 55501
C(37) C(3) 3.103(8) yes . 55501
C(37) C(4) 2.546(8) yes . 55501
C(37) C(36) 1.58(1) yes . 55501
C(37) C(38) 2.55(1) yes . 55501
C(37) C(39) 2.57(1) yes . 55501
C(37) H(1) 2.891(7) no . 55501
C(37) H(8) 3.544(8) no . 55502
C(38) N(2) 3.530(9) yes . 55502
C(38) C(3) 3.03(1) yes . 55501
C(38) C(4) 2.51(1) yes . 55501
C(38) C(36) 1.57(1) yes . 55501
C(38) C(37) 2.55(1) yes . 55501
C(38) C(39) 2.53(1) yes . 55501
C(38) H(1) 2.858(9) no . 55501
C(39) C(4) 2.54(1) yes . 55501
C(39) C(5) 2.867(9) yes . 55501
C(39) C(36) 1.55(1) yes . 55501
C(39) C(37) 2.57(1) yes . 55501
C(39) C(38) 2.53(1) yes . 55501
C(39) H(2) 2.465(8) no . 55501
C(39) H(10) 3.58(1) no . 65502
C(39) H(20) 3.473(8) no . 55502
C(39) H(21) 3.241(7) no . 55502
C(40) O(2) 2.924(7) yes . 55501
C(40) C(15) 2.58(1) yes . 55501
C(40) C(16) 1.55(1) yes . 55501
C(40) C(17) 2.58(1) yes . 55501
C(40) C(41) 1.57(1) yes . 55501
C(40) C(42) 1.56(1) yes . 55501
C(40) C(43) 1.573(8) yes . 55501
C(40) H(10) 2.710(8) no . 55501
C(41) O(2) 3.11(1) yes . 55501
C(41) C(16) 2.55(1) yes . 55501
C(41) C(17) 3.17(1) yes . 55501
C(41) C(40) 1.57(1) yes . 55501
C(41) C(42) 2.58(1) yes . 55501
C(41) C(43) 2.523(8) yes . 55501
C(41) H(5) 2.779(7) no . 65502
C(41) H(17) 3.171(7) no . 55501
C(42) O(2) 3.010(8) yes . 55501
C(42) C(16) 2.54(1) yes . 55501
C(42) C(17) 3.09(1) yes . 55501
C(42) C(40) 1.56(1) yes . 55501
C(42) C(41) 2.58(1) yes . 55501
C(42) C(43) 2.53(1) yes . 55501
C(42) H(18) 3.312(9) no . 55501
C(42) H(19) 3.339(8) no . 55501
C(43) C(15) 2.87(1) yes . 55501
C(43) C(16) 2.58(1) yes . 55501
C(43) C(40) 1.573(8) yes . 55501
C(43) C(41) 2.523(8) yes . 55501
C(43) C(42) 2.53(1) yes . 55501
C(43) H(10) 2.433(9) no . 55501
C(43) H(21) 3.486(6) no . 65501
C(43) H(22) 3.345(5) no . 65501
C(44) C(13) 2.508(9) yes . 55501
C(44) C(15) 2.59(1) yes . 55501
C(44) C(45) 1.55(1) yes . 55501
C(44) C(46) 1.59(1) yes . 55501
C(44) C(47) 1.55(1) yes . 55501
C(44) H(9) 2.624(6) no . 55501
C(44) H(10) 2.73(1) no . 55501
C(45) C(13) 3.07(1) yes . 55501
C(45) C(14) 2.50(1) yes . 55501
C(45) C(15) 3.55(1) yes . 55501
C(45) C(44) 1.55(1) yes . 55501
C(45) C(46) 2.55(1) yes . 55501
C(45) C(47) 2.56(1) yes . 55501
C(45) H(9) 2.939(7) no . 55501
C(46) C(14) 2.579(9) yes . 55501
C(46) C(15) 2.95(1) yes . 55501
C(46) C(44) 1.59(1) yes . 55501
C(46) C(45) 2.55(1) yes . 55501
C(46) C(47) 2.51(1) yes . 55501
C(46) H(10) 2.53(1) no . 55501
C(47) C(13) 3.00(1) yes . 55501
C(47) C(14) 2.51(1) yes . 55501
C(47) C(44) 1.55(1) yes . 55501
C(47) C(45) 2.56(1) yes . 55501
C(47) C(46) 2.51(1) yes . 55501
C(47) H(9) 2.763(8) no . 55501
C(47) H(13) 3.472(6) no . 65502
C(47) H(14) 3.424(8) no . 65502
H(1) C(1) 3.268(7) no . 55501
H(1) C(2) 2.038(6) no . 55501
H(1) C(4) 2.028(8) no . 55501
H(1) C(5) 3.217(7) no . 55501
H(1) C(32) 2.674(6) no . 55501
H(1) C(35) 2.433(7) no . 55501
H(1) C(36) 2.661(8) no . 55501
H(1) C(37) 2.891(7) no . 55501
H(1) C(38) 2.858(9) no . 55501
H(2) N(1) 3.478(4) no . 55501
H(2) C(1) 3.283(6) no . 55501
H(2) C(3) 3.231(8) no . 55501
H(2) C(4) 2.034(8) no . 55501
H(2) C(6) 2.043(6) no . 55501
H(2) C(7) 2.663(6) no . 55501
H(2) C(14) 3.456(8) no . 65502
H(2) C(15) 3.166(7) no . 65502
H(2) C(36) 2.726(8) no . 55501
H(2) C(39) 2.465(8) no . 55501
H(3) Ti(1) 3.140(1) no . 55501
H(3) O(1) 2.544(5) no . 55501
H(3) O(4) 3.177(4) no . 55501
H(3) N(1) 2.025(7) no . 55501
H(3) C(1) 2.606(8) no . 55501
H(3) C(5) 3.209(7) no . 55501
H(3) C(6) 2.027(7) no . 55501
H(3) C(8) 2.665(8) no . 55501
H(3) C(9) 3.229(9) no . 55501
H(3) C(10) 3.170(8) no . 65502
H(3) C(18) 3.422(9) no . 55501
H(3) C(19) 3.364(9) no . 55501
H(3) C(20) 3.18(1) no . 55501
H(4) N(1) 2.031(5) no . 55501
H(4) N(2) 3.555(6) no . 65502
H(4) C(1) 3.242(7) no . 55501
H(4) C(5) 2.555(7) no . 55501
H(4) C(6) 2.017(7) no . 55501
H(4) C(8) 3.249(6) no . 55501
H(4) C(9) 2.629(9) no . 55501
H(4) C(10) 3.564(7) no . 65502
H(4) C(12) 2.917(7) no . 65502
H(4) C(13) 2.859(7) no . 65502
H(4) C(14) 3.094(6) no . 65502
H(4) C(15) 3.319(6) no . 65502
H(4) C(16) 3.424(6) no . 65502
H(4) C(17) 3.208(7) no . 65502
H(5) O(2) 2.870(5) no . 65502
H(5) O(4) 3.525(6) no . 65502
H(5) N(1) 2.116(6) no . 55501
H(5) N(2) 3.155(5) no . 55501
H(5) C(7) 2.858(8) no . 55501
H(5) C(8) 3.213(7) no . 55501
H(5) C(8) 3.380(8) no . 65502
H(5) C(10) 2.090(7) no . 55501
H(5) C(16) 3.256(5) no . 65502
H(5) C(17) 2.927(7) no . 65502
H(5) C(41) 2.779(7) no . 65502
H(6) N(1) 3.112(7) no . 55501
H(6) N(2) 2.118(7) no . 55501
H(6) C(7) 3.569(7) no . 65502
H(6) C(8) 3.196(8) no . 55501
H(6) C(9) 2.082(9) no . 55501
H(6) C(11) 2.878(7) no . 55501
H(6) C(19) 3.037(9) no . 65502
H(6) C(20) 3.19(1) no . 65502
H(6) C(21) 3.19(1) no . 65502
H(6) C(22) 3.07(1) no . 65502
H(6) C(23) 2.86(1) no . 65502
H(6) C(24) 2.87(1) no . 65502
H(7) Ti(1) 3.089(2) no . 55501
H(7) O(2) 2.653(6) no . 55501
H(7) O(3) 3.095(6) no . 55501
H(7) N(2) 2.000(5) no . 55501
H(7) C(8) 2.570(7) no . 55501
H(7) C(10) 3.256(7) no . 55501
H(7) C(12) 2.033(7) no . 55501
H(7) C(13) 3.127(7) no . 55501
H(7) C(17) 2.656(8) no . 55501
H(7) C(25) 3.382(9) no . 55501
H(7) C(27) 3.54(1) no . 55501
H(8) N(2) 2.004(6) no . 55501
H(8) C(8) 3.205(8) no . 55501
H(8) C(10) 2.669(7) no . 55501
H(8) C(12) 2.042(7) no . 55501
H(8) C(13) 2.537(7) no . 55501
H(8) C(17) 3.290(8) no . 55501
H(8) C(37) 3.544(8) no . 55502
H(9) C(11) 2.636(7) no . 55501
H(9) C(12) 2.022(8) no . 55501
H(9) C(14) 2.025(7) no . 55501
H(9) C(15) 3.208(8) no . 55501
H(9) C(17) 3.297(8) no . 55501
H(9) C(21) 3.33(1) no . 65502
H(9) C(44) 2.624(6) no . 55501
H(9) C(45) 2.939(7) no . 55501
H(9) C(47) 2.763(8) no . 55501
H(10) C(13) 3.199(7) no . 55501
H(10) C(14) 2.011(8) no . 55501
H(10) C(16) 2.040(6) no . 55501
H(10) C(17) 3.284(6) no . 55501
H(10) C(39) 3.58(1) no . 65502
H(10) C(40) 2.710(8) no . 55501
H(10) C(43) 2.433(9) no . 55501
H(10) C(44) 2.73(1) no . 55501
H(10) C(46) 2.53(1) no . 55501
H(11) Ti(1) 3.071(1) no . 55501
H(11) O(1) 2.621(5) no . 55501
H(11) O(4) 1.970(5) no . 55501
H(11) C(1) 3.473(8) no . 55501
H(11) C(19) 2.039(9) no . 55501
H(11) C(20) 2.585(9) no . 55501
H(11) C(24) 3.298(9) no . 55501
H(11) C(33) 3.525(9) no . 55501
H(12) Ti(1) 3.575(2) no . 55501
H(12) O(3) 3.362(6) no . 66502
H(12) O(4) 1.971(6) no . 55501
H(12) C(19) 2.017(8) no . 55501
H(12) C(20) 3.137(8) no . 55501
H(12) C(24) 2.709(9) no . 55501
H(12) C(25) 3.52(1) no . 66502
H(13) C(18) 2.696(7) no . 55501
H(13) C(19) 2.050(6) no . 55501
H(13) C(21) 2.06(1) no . 55501
H(13) C(22) 3.29(1) no . 55501
H(13) C(24) 3.263(7) no . 55501
H(13) C(47) 3.472(6) no . 65502
H(14) C(19) 3.290(7) no . 55501
H(14) C(20) 2.052(8) no . 55501
H(14) C(22) 2.033(8) no . 55501
H(14) C(23) 3.221(6) no . 55501
H(14) C(47) 3.424(8) no . 65502
H(15) C(20) 3.308(9) no . 55501
H(15) C(21) 2.06(1) no . 55501
H(15) C(23) 2.062(8) no . 55501
H(15) C(24) 3.301(8) no . 55501
H(15) C(37) 3.495(9) no . 65501
H(16) C(19) 3.284(9) no . 55501
H(16) C(21) 3.214(9) no . 55501
H(16) C(22) 2.009(7) no . 55501
H(16) C(24) 2.042(9) no . 55501
H(16) C(35) 3.106(5) no . 65501
H(17) O(4) 2.868(6) no . 55501
H(17) C(18) 2.641(9) no . 55501
H(17) C(19) 2.044(7) no . 55501
H(17) C(20) 3.255(6) no . 55501
H(17) C(22) 3.285(8) no . 55501
H(17) C(23) 2.053(9) no . 55501
H(17) C(41) 3.171(7) no . 55501
H(18) Ti(1) 3.125(1) no . 55501
H(18) O(2) 2.650(5) no . 55501
H(18) O(3) 1.948(4) no . 55501
H(18) C(12) 3.583(7) no . 55501
H(18) C(17) 3.073(7) no . 55501
H(18) C(26) 2.04(1) no . 55501
H(18) C(27) 2.74(1) no . 55501
H(18) C(31) 3.05(1) no . 55501
H(18) C(42) 3.312(9) no . 55501
H(19) Ti(1) 3.392(1) no . 55501
H(19) O(2) 3.430(5) no . 55501
H(19) O(3) 1.973(4) no . 55501
H(19) C(18) 3.36(1) no . 66502
H(19) C(19) 3.380(9) no . 66502
H(19) C(26) 2.04(1) no . 55501
H(19) C(27) 3.31(1) no . 55501
H(19) C(31) 2.50(1) no . 55501
H(19) C(42) 3.339(8) no . 55501
H(20) O(3) 2.870(6) no . 55501
H(20) C(25) 2.661(9) no . 55501
H(20) C(26) 2.04(1) no . 55501
H(20) C(28) 2.03(1) no . 55501
H(20) C(29) 3.18(1) no . 55501
H(20) C(31) 3.16(1) no . 55501
H(20) C(39) 3.473(8) no . 55502
H(21) C(26) 3.28(1) no . 55501
H(21) C(27) 2.03(1) no . 55501
H(21) C(29) 1.96(1) no . 55501
H(21) C(30) 3.20(1) no . 55501
H(21) C(39) 3.241(7) no . 55502
H(22) C(27) 3.20(1) no . 55501
H(22) C(28) 1.98(1) no . 55501
H(22) C(30) 2.05(2) no . 55501
H(22) C(31) 3.29(1) no . 55501
H(23) C(22) 3.14(1) no . 66502
H(23) C(23) 3.32(1) no . 66502
H(23) C(26) 3.24(1) no . 55501
H(23) C(28) 3.21(1) no . 55501
H(23) C(29) 2.05(1) no . 55501
H(23) C(31) 2.11(1) no . 55501
H(24) O(3) 3.539(5) no . 55501
H(24) C(19) 2.97(1) no . 66502
H(24) C(20) 2.94(1) no . 66502
H(24) C(21) 2.98(1) no . 66502
H(24) C(22) 3.05(1) no . 66502
H(24) C(23) 3.05(1) no . 66502
H(24) C(24) 3.003(9) no . 66502
H(24) C(25) 2.543(8) no . 55501
H(24) C(26) 1.92(1) no . 55501
H(24) C(27) 3.16(1) no . 55501
H(24) C(29) 3.27(1) no . 55501
H(24) C(30) 2.08(2) no . 55501

loop_
_geom_torsion_atom_site_label_1
_geom_torsion_atom_site_label_2
_geom_torsion_atom_site_label_3
_geom_torsion_atom_site_label_4
_geom_torsion
_geom_torsion_publ_flag
_geom_torsion_site_symmetry_1
_geom_torsion_site_symmetry_2
_geom_torsion_site_symmetry_3
_geom_torsion_site_symmetry_4
O(2) Ti(1) O(1) C(1) 8(1) yes . . . .
O(3) Ti(1) O(1) C(1) -112.8(9) yes . . . .
O(4) Ti(1) O(1) C(1) 129.6(9) yes . . . .
C(8) Ti(1) O(1) C(1) 8.9(9) yes . . . .
O(1) Ti(1) O(2) C(17) -26(1) yes . . . .
O(3) Ti(1) O(2) C(17) 95(1) yes . . . .
O(4) Ti(1) O(2) C(17) -147(1) yes . . . .
C(8) Ti(1) O(2) C(17) -26(1) yes . . . .
O(1) Ti(1) O(3) C(25) -178.5(8) yes . . . .
O(2) Ti(1) O(3) C(25) 13.6(8) yes . . . .
O(4) Ti(1) O(3) C(25) -81.1(8) yes . . . .
C(8) Ti(1) O(3) C(25) 96.7(8) yes . . . .
O(1) Ti(1) O(4) C(18) 15.3(7) yes . . . .
O(2) Ti(1) O(4) C(18) -176.8(7) yes . . . .
O(3) Ti(1) O(4) C(18) -82.2(7) yes . . . .
C(8) Ti(1) O(4) C(18) 100.0(7) yes . . . .
O(1) Ti(1) C(8) N(1) 48.2(6) yes . . . .
O(1) Ti(1) C(8) N(2) -141.7(7) yes . . . .
O(2) Ti(1) C(8) N(1) -131.9(6) yes . . . .
O(2) Ti(1) C(8) N(2) 38.1(6) yes . . . .
O(3) Ti(1) C(8) N(1) 139.4(6) yes . . . .
O(3) Ti(1) C(8) N(2) -50.5(7) yes . . . .
O(4) Ti(1) C(8) N(1) -42.9(7) yes . . . .
O(4) Ti(1) C(8) N(2) 127.2(6) yes . . . .
Ti(1) O(1) C(1) C(2) 129.7(9) yes . . . .
Ti(1) O(1) C(1) C(6) -49(1) yes . . . .
Ti(1) O(2) C(17) C(12) -8(1) yes . . . .
Ti(1) O(2) C(17) C(16) 172.6(9) yes . . . .
Ti(1) O(3) C(25) C(26) -156.4(7) yes . . . .
Ti(1) O(3) C(25) H(18) -36(1) no . . . .
Ti(1) O(3) C(25) H(19) 83(1) no . . . .
Ti(1) O(4) C(18) C(19) -124.1(7) yes . . . .
Ti(1) O(4) C(18) H(11) -2(1) no . . . .
Ti(1) O(4) C(18) H(12) 116.4(7) no . . . .
C(8) N(1) C(7) C(6) -70.0(8) yes . . . .
C(8) N(1) C(7) H(3) 49.9(9) no . . . .
C(8) N(1) C(7) H(4) 170.9(6) no . . . .
C(9) N(1) C(7) C(6) 99.3(7) yes . . . .
C(9) N(1) C(7) H(3) -140.8(7) no . . . .
C(9) N(1) C(7) H(4) -19(1) no . . . .
C(7) N(1) C(8) Ti(1) -16.8(9) yes . . . .
C(7) N(1) C(8) N(2) 171.3(6) yes . . . .
C(9) N(1) C(8) Ti(1) 172.9(5) yes . . . .
C(9) N(1) C(8) N(2) 0.9(8) yes . . . .
C(7) N(1) C(9) C(10) -171.5(6) yes . . . .
C(7) N(1) C(9) H(5) 9(1) no . . . .
C(8) N(1) C(9) C(10) -1.5(8) yes . . . .
C(8) N(1) C(9) H(5) 179.6(8) no . . . .
C(10) N(2) C(8) Ti(1) -171.9(5) yes . . . .
C(10) N(2) C(8) N(1) 0.1(8) yes . . . .
C(11) N(2) C(8) Ti(1) 8(1) yes . . . .
C(11) N(2) C(8) N(1) -179.4(6) yes . . . .
C(8) N(2) C(10) C(9) -1.0(8) yes . . . .
C(8) N(2) C(10) H(6) 179(359) no . . . .
C(11) N(2) C(10) C(9) 178.5(6) yes . . . .
C(11) N(2) C(10) H(6) -1(1) no . . . .
C(8) N(2) C(11) C(12) -84.4(8) yes . . . .
C(8) N(2) C(11) H(7) 34(1) no . . . .
C(8) N(2) C(11) H(8) 153.7(6) no . . . .
C(10) N(2) C(11) C(12) 96.2(9) yes . . . .
C(10) N(2) C(11) H(7) -144.8(7) no . . . .
C(10) N(2) C(11) H(8) -25(1) no . . . .
O(1) C(1) C(2) C(3) -173.0(8) yes . . . .
O(1) C(1) C(2) C(32) 5(1) yes . . . .
C(6) C(1) C(2) C(3) 5(1) yes . . . .
C(6) C(1) C(2) C(32) -176.0(8) yes . . . .
O(1) C(1) C(6) C(5) 172.9(8) yes . . . .
O(1) C(1) C(6) C(7) -1(1) yes . . . .
C(2) C(1) C(6) C(5) -5(1) yes . . . .
C(2) C(1) C(6) C(7) 179.2(7) yes . . . .
C(1) C(2) C(3) C(4) -1(1) yes . . . .
C(1) C(2) C(3) H(1) 177.2(8) no . . . .
C(32) C(2) C(3) C(4) -179.5(8) yes . . . .
C(32) C(2) C(3) H(1) 0(1) no . . . .
C(1) C(2) C(32) C(33) 52.5(9) yes . . . .
C(1) C(2) C(32) C(34) -70(1) yes . . . .
C(1) C(2) C(32) C(35) 170.7(8) yes . . . .
C(3) C(2) C(32) C(33) -129.5(7) yes . . . .
C(3) C(2) C(32) C(34) 107.5(8) yes . . . .
C(3) C(2) C(32) C(35) -11(1) yes . . . .
C(2) C(3) C(4) C(5) -3(1) yes . . . .
C(2) C(3) C(4) C(36) 174.1(8) yes . . . .
H(1) C(3) C(4) C(5) 178.3(9) no . . . .
H(1) C(3) C(4) C(36) -4(1) no . . . .
C(3) C(4) C(5) C(6) 3(1) yes . . . .
C(3) C(4) C(5) H(2) -176.8(7) no . . . .
C(36) C(4) C(5) C(6) -173.9(7) yes . . . .
C(36) C(4) C(5) H(2) 6(1) no . . . .
C(3) C(4) C(36) C(37) 61(1) yes . . . .
C(3) C(4) C(36) C(38) -57(1) yes . . . .
C(3) C(4) C(36) C(39) -176.2(8) yes . . . .
C(5) C(4) C(36) C(37) -121.8(8) yes . . . .
C(5) C(4) C(36) C(38) 119.8(8) yes . . . .
C(5) C(4) C(36) C(39) 0(1) yes . . . .
C(4) C(5) C(6) C(1) 1(1) yes . . . .
C(4) C(5) C(6) C(7) 175.9(7) yes . . . .
H(2) C(5) C(6) C(1) -178.7(9) no . . . .
H(2) C(5) C(6) C(7) -4(1) no . . . .
C(1) C(6) C(7) N(1) 76.2(9) yes . . . .
C(1) C(6) C(7) H(3) -43.6(9) no . . . .
C(1) C(6) C(7) H(4) -164.0(7) no . . . .
C(5) C(6) C(7) N(1) -98.6(7) yes . . . .
C(5) C(6) C(7) H(3) 141.6(7) no . . . .
C(5) C(6) C(7) H(4) 21(1) no . . . .
N(1) C(9) C(10) N(2) 1.4(9) yes . . . .
N(1) C(9) C(10) H(6) -179.0(8) no . . . .
H(5) C(9) C(10) N(2) -179(508) no . . . .
H(5) C(9) C(10) H(6) 0(1) no . . . .
N(2) C(11) C(12) C(13) -114.8(8) yes . . . .
N(2) C(11) C(12) C(17) 68.3(9) yes . . . .
H(7) C(11) C(12) C(13) 126.3(9) no . . . .
H(7) C(11) C(12) C(17) -50(1) no . . . .
H(8) C(11) C(12) C(13) 6(1) no . . . .
H(8) C(11) C(12) C(17) -170.0(8) no . . . .
C(11) C(12) C(13) C(14) -176.6(6) yes . . . .
C(11) C(12) C(13) H(9) 4(1) no . . . .
C(17) C(12) C(13) C(14) 0(1) yes . . . .
C(17) C(12) C(13) H(9) -179.1(6) no . . . .
C(11) C(12) C(17) O(2) -3.5(9) yes . . . .
C(11) C(12) C(17) C(16) 175.2(6) yes . . . .
C(13) C(12) C(17) O(2) 179.6(6) yes . . . .
C(13) C(12) C(17) C(16) -1(1) yes . . . .
C(12) C(13) C(14) C(15) 0(1) yes . . . .
C(12) C(13) C(14) C(44) 178.1(7) yes . . . .
H(9) C(13) C(14) C(15) -179(623) no . . . .
H(9) C(13) C(14) C(44) -2(1) no . . . .
C(13) C(14) C(15) C(16) 0(1) yes . . . .
C(13) C(14) C(15) H(10) 178.1(6) no . . . .
C(44) C(14) C(15) C(16) -177.5(6) yes . . . .
C(44) C(14) C(15) H(10) 1(1) no . . . .
C(13) C(14) C(44) C(45) -65.6(8) yes . . . .
C(13) C(14) C(44) C(46) 173.9(6) yes . . . .
C(13) C(14) C(44) C(47) 56.6(9) yes . . . .
C(15) C(14) C(44) C(45) 111.2(8) yes . . . .
C(15) C(14) C(44) C(46) -9(1) yes . . . .
C(15) C(14) C(44) C(47) -126.6(8) yes . . . .
C(14) C(15) C(16) C(17) 0(1) yes . . . .
C(14) C(15) C(16) C(40) 176.9(7) yes . . . .
H(10) C(15) C(16) C(17) -179.6(8) no . . . .
H(10) C(15) C(16) C(40) -1(1) no . . . .
C(15) C(16) C(17) O(2) -179.3(6) yes . . . .
C(15) C(16) C(17) C(12) 1.9(9) yes . . . .
C(40) C(16) C(17) O(2) 2(1) yes . . . .
C(40) C(16) C(17) C(12) -175.9(6) yes . . . .
C(15) C(16) C(40) C(41) 117.0(7) yes . . . .
C(15) C(16) C(40) C(42) -120.4(7) yes . . . .
C(15) C(16) C(40) C(43) -1.1(9) yes . . . .
C(17) C(16) C(40) C(41) -65.3(8) yes . . . .
C(17) C(16) C(40) C(42) 57.3(7) yes . . . .
C(17) C(16) C(40) C(43) 176.7(6) yes . . . .
O(4) C(18) C(19) C(20) 117(1) yes . . . .
O(4) C(18) C(19) C(24) -62(1) yes . . . .
H(11) C(18) C(19) C(20) -2(1) no . . . .
H(11) C(18) C(19) C(24) 176(1) no . . . .
H(12) C(18) C(19) C(20) -122(1) no . . . .
H(12) C(18) C(19) C(24) 57(1) no . . . .
C(18) C(19) C(20) C(21) -179(719) yes . . . .
C(18) C(19) C(20) H(13) 0(1) no . . . .
C(24) C(19) C(20) C(21) 0(1) yes . . . .
C(24) C(19) C(20) H(13) -179(359) no . . . .
C(18) C(19) C(24) C(23) 179(1) yes . . . .
C(18) C(19) C(24) H(17) 0(1) no . . . .
C(20) C(19) C(24) C(23) -1(1) yes . . . .
C(20) C(19) C(24) H(17) 178.6(9) no . . . .
C(19) C(20) C(21) C(22) 0(1) yes . . . .
C(19) C(20) C(21) H(14) 179(1) no . . . .
H(13) C(20) C(21) C(22) 179(622) no . . . .
H(13) C(20) C(21) H(14) 0(1) no . . . .
C(20) C(21) C(22) C(23) 1(1) yes . . . .
C(20) C(21) C(22) H(15) -178(1) no . . . .
H(14) C(21) C(22) C(23) -178(1) no . . . .
H(14) C(21) C(22) H(15) 1(2) no . . . .
C(21) C(22) C(23) C(24) -1(1) yes . . . .
C(21) C(22) C(23) H(16) 178(1) no . . . .
H(15) C(22) C(23) C(24) 177(1) no . . . .
H(15) C(22) C(23) H(16) -2(2) no . . . .
C(22) C(23) C(24) C(19) 2(1) yes . . . .
C(22) C(23) C(24) H(17) -177(1) no . . . .
H(16) C(23) C(24) C(19) -178(1) no . . . .
H(16) C(23) C(24) H(17) 1(2) no . . . .
O(3) C(25) C(26) C(27) 63(1) yes . . . .
O(3) C(25) C(26) C(31) -118.8(9) yes . . . .
H(18) C(25) C(26) C(27) -56.8(9) no . . . .
H(18) C(25) C(26) C(31) 121(1) no . . . .
H(19) C(25) C(26) C(27) -176.3(8) no . . . .
H(19) C(25) C(26) C(31) 1(1) no . . . .
C(25) C(26) C(27) C(28) -179.2(7) yes . . . .
C(25) C(26) C(27) H(20) -1(1) no . . . .
C(31) C(26) C(27) C(28) 2(1) yes . . . .
C(31) C(26) C(27) H(20) -179(623) no . . . .
C(25) C(26) C(31) C(30) 178.1(9) yes . . . .
C(25) C(26) C(31) H(24) 0(1) no . . . .
C(27) C(26) C(31) C(30) -3(1) yes . . . .
C(27) C(26) C(31) H(24) 177.9(8) no . . . .
C(26) C(27) C(28) C(29) 0(1) yes . . . .
C(26) C(27) C(28) H(21) -177.7(8) no . . . .
H(20) C(27) C(28) C(29) -178(1) no . . . .
H(20) C(27) C(28) H(21) 4(1) no . . . .
C(27) C(28) C(29) C(30) 0(1) yes . . . .
C(27) C(28) C(29) H(22) 176.0(9) no . . . .
H(21) C(28) C(29) C(30) 177(1) no . . . .
H(21) C(28) C(29) H(22) -7(1) no . . . .
C(28) C(29) C(30) C(31) -1(1) yes . . . .
C(28) C(29) C(30) H(23) 179(719) no . . . .
H(22) C(29) C(30) C(31) -176(1) no . . . .
H(22) C(29) C(30) H(23) 4(1) no . . . .
C(29) C(30) C(31) C(26) 3(1) yes . . . .
C(29) C(30) C(31) H(24) -178(1) no . . . .
H(23) C(30) C(31) C(26) -178(1) no . . . .
H(23) C(30) C(31) H(24) 0(2) no . . . .
